data_1566254
loop_
_publ_author_name
'Jakub Plasil'
'Pavel Skacha'
'Jiri Sejkora'
'Radek Skoda'
'Milan Novak'
'Frantisek Veselovsky'
'Jan Hlousek'

_publ_section_title
;
 Babanekite, Cu3(AsO4)2 . 8H2O, from Jachymov, Czech Republic - a new
 member of the vivianite group
;
_journal_name_full 'Journal of GeoSciences'
_journal_page_first 261
_journal_page_last 270
_journal_paper_doi 10.3190/jgeosci.248
_journal_volume 62
_journal_year 2017
_chemical_absolute_configuration .
_chemical_formula_sum 'As2 Co0 Cu2.92 H16 O16 Zn0'
_chemical_formula_weight 607.5
_space_group_IT_number 12
_space_group_name_Hall '-C 2y'
_space_group_name_H-M_alt 'C 1 2/m 1'
_symmetry_cell_setting monoclinic
_symmetry_Int_Tables_number 12
_symmetry_space_group_name_Hall '-C 2y'
_symmetry_space_group_name_H-M 'C 1 2/m 1'
_cell_angle_alpha 90
_cell_angle_beta 105.399(2)
_cell_angle_gamma 90
_cell_formula_units_Z 2
_cell_length_a 10.1729(3)
_cell_length_b 13.5088(4)
_cell_length_c 4.7496(1)
_cell_measurement_reflns_used 3642
_cell_measurement_temperature 297.0(10)
_cell_measurement_theta_max 31.08
_cell_measurement_theta_min 4.16
_cell_volume 629.28(3)
_computing_cell_refinement
;
CrysAlisPro, Agilent Technologies,
Version 1.171.36.24 (release 03-12-2012 CrysAlis171 .NET)
(compiled Dec  3 2012,18:21:49)
;
_computing_data_collection
;
CrysAlisPro, Agilent Technologies,
Version 1.171.36.24 (release 03-12-2012 CrysAlis171 .NET)
(compiled Dec  3 2012,18:21:49)
;
_computing_data_reduction
;
CrysAlisPro, Agilent Technologies,
Version 1.171.36.24 (release 03-12-2012 CrysAlis171 .NET)
(compiled Dec  3 2012,18:21:49)
;
_diffrn_ambient_temperature 297
_diffrn_detector_area_resol_mean 10.3784
_diffrn_measured_fraction_theta_full 0.98
_diffrn_measured_fraction_theta_max 0.95
_diffrn_measurement_device 'four-circle diffractometer'
_diffrn_measurement_device_type 'Xcalibur, Atlas, Gemini ultra'
_diffrn_measurement_method '\w scans'
_diffrn_radiation_monochromator graphite
_diffrn_radiation_probe x-ray
_diffrn_radiation_source 'Enhance (Mo) X-ray Source'
_diffrn_radiation_type 'Mo K\a'
_diffrn_radiation_wavelength 0.7107
_diffrn_reflns_av_R_equivalents 0.0325
_diffrn_reflns_av_unetI/netI 0.0214
_diffrn_reflns_limit_h_max 14
_diffrn_reflns_limit_h_min -13
_diffrn_reflns_limit_k_max 19
_diffrn_reflns_limit_k_min -18
_diffrn_reflns_limit_l_max 6
_diffrn_reflns_limit_l_min -6
_diffrn_reflns_number 5722
_diffrn_reflns_theta_full 30.63
_diffrn_reflns_theta_max 31.13
_diffrn_reflns_theta_min 3.02
_exptl_absorpt_coefficient_mu 10.201
_exptl_absorpt_correction_T_max 0.73
_exptl_absorpt_correction_T_min 0.514
_exptl_absorpt_correction_type analytical
_exptl_absorpt_process_details
;
CrysAlisPro, Agilent Technologies,
Version 1.171.36.24 (release 03-12-2012 CrysAlis171 .NET)
(compiled Dec  3 2012,18:21:49)
Analytical numeric absorption correction using a multifaceted crystal
			model based on expressions derived by R.C. Clark & J.S. Reid.
(Clark, R. C. & Reid, J. S. (1995). Acta Cryst. A51, 887-897)
;
_exptl_crystal_colour
;
;
_exptl_crystal_density_diffrn 3.2062
_exptl_crystal_description
;
;
_exptl_crystal_F_000 589
_exptl_crystal_size_max 0.097
_exptl_crystal_size_mid 0.037
_exptl_crystal_size_min 0.034
_refine_diff_density_max 0.65
_refine_diff_density_min -0.70
_refine_ls_extinction_method none
_refine_ls_goodness_of_fit_gt 1.47
_refine_ls_goodness_of_fit_ref 1.40
_refine_ls_hydrogen_treatment refall
_refine_ls_number_constraints 4
_refine_ls_number_parameters 69
_refine_ls_number_reflns 1005
_refine_ls_number_restraints 6
_refine_ls_R_factor_all 0.0277
_refine_ls_R_factor_gt 0.0218
_refine_ls_shift/su_max 0.0441
_refine_ls_shift/su_mean 0.0049
_refine_ls_structure_factor_coef Fsqd
_refine_ls_weighting_details w=1/(\s^2^(I)+0.0004I^2^)
_refine_ls_weighting_scheme sigma
_refine_ls_wR_factor_gt 0.0508
_refine_ls_wR_factor_ref 0.0527
_reflns_number_gt 864
_reflns_number_total 1005
_reflns_threshold_expression I>3\s(I)
_cod_data_source_file jgeosci.248_babanekite.cif
_cod_data_source_block I
_cod_database_code 1566254

loop_
_space_group_symop_id
_space_group_symop_operation_xyz
1 x,y,z
2 -x,y,-z
3 -x,-y,-z
4 x,-y,z
5 x+1/2,y+1/2,z
6 -x+1/2,y+1/2,-z
7 -x+1/2,-y+1/2,-z
8 x+1/2,-y+1/2,z

loop_
_symmetry_equiv_pos_site_id
_symmetry_equiv_pos_as_xyz
1 x,y,z
2 -x,y,-z
3 -x,-y,-z
4 x,-y,z
5 x+1/2,y+1/2,z
6 -x+1/2,y+1/2,-z
7 -x+1/2,-y+1/2,-z
8 x+1/2,-y+1/2,z

loop_
_atom_site_label
_atom_site_type_symbol
_atom_site_fract_x
_atom_site_fract_y
_atom_site_fract_z
_atom_site_adp_type
_atom_site_U_iso_or_equiv
_atom_site_site_symmetry_multiplicity
_atom_site_occupancy
_atom_site_calc_flag
_atom_site_refinement_flags
_atom_site_disorder_assembly
_atom_site_disorder_group
As As 0.18474(3) 0 0.13164(7) Uani 0.00955(11) 4 1 d . . .
Cu1 Cu 0.5 0 0.5 Uani 0.01041(19) 2 0.973(3) d . . .
Cu2 Cu 0 0.11392(3) 0.5 Uani 0.01112(14) 4 0.974(2) d . . .
O1 O 0.3535(2) 0 0.1357(5) Uani 0.0149(7) 4 1 d . . .
O2 O 0.15612(17) 0.10610(12) 0.2920(4) Uani 0.0129(5) 8 1 d . . .
O3 O 0.0978(2) 0 -0.2216(5) Uani 0.0136(7) 4 1 d . . .
O4 O 0.4019(2) 0.11629(16) 0.6978(4) Uani 0.0251(7) 8 1 d . . .
O5 O 0.10118(20) 0.22550(14) 0.7839(4) Uani 0.0215(6) 8 1 d . . .
H5a H 0.044(3) 0.2831(15) 0.778(4) Uiso 0.0258 8 1 d . . .
H4a H 0.381(3) 0.097(2) 0.879(4) Uiso 0.0302 8 1 d . . .
H5b H 0.128(3) 0.2060(18) 0.990(3) Uiso 0.0258 8 1 d . . .
H4b H 0.3132(17) 0.126(2) 0.560(5) Uiso 0.0302 8 1 d . . .

loop_
_atom_site_aniso_label
_atom_site_aniso_type_symbol
_atom_site_aniso_U_11
_atom_site_aniso_U_22
_atom_site_aniso_U_33
_atom_site_aniso_U_12
_atom_site_aniso_U_13
_atom_site_aniso_U_23
As As 0.00547(17) 0.01346(19) 0.00880(17) 0 0.00029(12) 0
Cu1 Cu 0.0053(3) 0.0152(3) 0.0092(3) 0 -0.0006(2) 0
Cu2 Cu 0.0089(2) 0.0129(2) 0.0116(2) 0 0.00284(16) 0
O1 O 0.0068(11) 0.0257(14) 0.0114(11) 0 0.0009(9) 0
O2 O 0.0113(8) 0.0129(8) 0.0144(8) 0.0003(6) 0.0032(7) -0.0027(7)
O3 O 0.0111(12) 0.0164(12) 0.0107(11) 0 -0.0018(9) 0
O4 O 0.0113(9) 0.0418(13) 0.0192(10) -0.0038(8) -0.0014(7) 0.0077(9)
O5 O 0.0236(10) 0.0209(10) 0.0203(9) -0.0002(8) 0.0062(8) -0.0008(8)

loop_
_atom_type_symbol
_atom_type_scat_dispersion_real
_atom_type_scat_dispersion_imag
_atom_type_scat_source
As 0.0499 2.0058 'International Tables Vol C tables 4.2.6.8 and 6.1.1.1'
Co 0.3494 0.9721 'International Tables Vol C tables 4.2.6.8 and 6.1.1.1'
Cu 0.3201 1.2651 'International Tables Vol C tables 4.2.6.8 and 6.1.1.1'
H 0.0000 0.0000 'International Tables Vol C tables 4.2.6.8 and 6.1.1.1'
O 0.0106 0.0060 'International Tables Vol C tables 4.2.6.8 and 6.1.1.1'
Zn 0.2839 1.4301 'International Tables Vol C tables 4.2.6.8 and 6.1.1.1'

loop_
_geom_bond_atom_site_label_1
_geom_bond_atom_site_label_2
_geom_bond_site_symmetry_1
_geom_bond_site_symmetry_2
_geom_bond_distance
As O1 . . 1.712(3)
As O2 . . 1.6844(17)
As O2 . 4_555 1.6844(17)
As O3 . . 1.676(2)
As H4a . 1_554 2.90(3)
As H4a . 4_554 2.90(3)
As H5b . 1_554 2.88(2)
As H5b . 4_554 2.88(2)
As H4b . . 2.70(2)
As H4b . 4_555 2.70(2)
Cu1 O1 . . 1.961(2)
Cu1 O1 . 2_656 1.961(2)
Cu1 O4 . . 2.201(2)
Cu1 O4 . 2_656 2.201(2)
Cu1 O4 . 3_656 2.201(2)
Cu1 O4 . 4_555 2.201(2)
Cu1 H4a . . 2.75(3)
Cu1 H4a . 2_656 2.75(3)
Cu1 H4a . 3_656 2.75(3)
Cu1 H4a . 4_555 2.75(3)
Cu1 H4b . . 2.62(2)
Cu1 H4b . 2_656 2.62(2)
Cu1 H4b . 3_656 2.62(2)
Cu1 H4b . 4_555 2.62(2)
Cu2 O2 . . 2.084(2)
Cu2 O2 . 2_556 2.084(2)
Cu2 O3 . 1_556 2.0994(14)
Cu2 O3 . 2_555 2.0994(14)
Cu2 O5 . . 2.1005(18)
Cu2 O5 . 2_556 2.1005(18)
Cu2 H5a . . 2.62(2)
Cu2 H5a . 2_556 2.62(2)
Cu2 H5b . . 2.658(18)
Cu2 H5b . 2_556 2.658(18)
O1 O2 . . 2.726(3)
O1 O2 . 4_555 2.726(3)
O1 O3 . . 2.703(3)
O1 O4 . 1_554 2.753(3)
O1 O4 . 2_656 2.870(3)
O1 O4 . 3_656 2.870(3)
O1 O4 . 4_554 2.753(3)
O1 H4a . 1_554 1.86(3)
O1 H4a . 4_554 1.86(3)
O1 H4b . . 2.75(3)
O1 H4b . 4_555 2.75(3)
O2 O2 . 4_555 2.867(2)
O2 O3 . . 2.755(3)
O2 O3 . 1_556 2.911(3)
O2 O3 . 2_555 2.894(3)
O2 O4 . . 2.725(2)
O2 O5 . 1_554 2.833(2)
O2 H5b . 1_554 1.93(2)
O2 H4b . . 1.778(17)
O3 O3 . 2_554 2.856(3)
O3 H5b . 1_554 2.95(2)
O3 H5b . 4_554 2.95(2)
O4 O5 . 8_555 2.899(3)
O4 H5a . 7_556 2.82(2)
O4 H5a . 7_557 2.76(2)
O4 H5a . 8_555 1.94(2)
O4 H4a . . 0.98(2)
O4 H4a . 2_657 2.57(2)
O4 H5b . 7_557 2.88(2)
O4 H4b . . 0.973(17)
O5 O5 . 2_556 2.926(2)
O5 H5a . . 0.97(2)
O5 H5a . 2_556 2.80(2)
O5 H5a . 2_557 2.95(3)
O5 H4a . 7_557 2.86(3)
O5 H5b . . 0.982(16)
O5 H5b . 2_557 2.83(3)
O5 H5b . 7_557 2.83(3)
O5 H4b . . 2.97(2)
O5 H4b . 7_556 2.87(3)
H5a H5a . 2_556 2.55(3)
H5a H5a . 2_557 2.49(4)
H5a H4a . 7_557 2.28(3)
H5a H4a . 8_455 2.45(4)
H5a H5b . . 1.54(3)
H5a H5b . 2_557 2.53(4)
H5a H4b . 7_556 2.73(4)
H5a H4b . 8_455 2.61(3)
H4a H4a . 2_657 2.39(3)
H4a H4a . 4_555 2.62(4)
H4a H5b . 7_557 2.74(4)
H4a H4b . . 1.54(3)
H5b H5b . 2_557 2.64(4)
H5b H5b . 7_557 2.72(4)

loop_
_geom_hbond_atom_site_label_D
_geom_hbond_atom_site_label_H
_geom_hbond_atom_site_label_A
_geom_hbond_site_symmetry_D
_geom_hbond_site_symmetry_H
_geom_hbond_site_symmetry_A
_geom_hbond_distance_DH
_geom_hbond_distance_HA
_geom_hbond_distance_DA
_geom_hbond_angle_DHA
O5 H5a O4 . . 8_455 0.97(2) 1.94(2) 2.899(3) 167.7(18)
O4 H4a O1 . . 1_556 0.98(2) 1.86(3) 2.753(3) 151(3)
O5 H5b O2 . . 1_556 0.982(16) 1.93(2) 2.833(2) 151(2)
O4 H4b O2 . . . 0.973(17) 1.778(17) 2.725(2) 164(3)

loop_
_restr_angle_atom_site_label_1
_restr_angle_site_symmetry_1
_restr_angle_atom_site_label_2
_restr_angle_site_symmetry_2
_restr_angle_atom_site_label_3
_restr_angle_site_symmetry_3
_restr_angle_target
_restr_angle_target_weight_param
H4a . O4 . H4b . 104.5 0.02
H5a . O5 . H5b . 104.5 0.02

loop_
_restr_distance_atom_site_label_1
_restr_distance_site_symmetry_1
_restr_distance_atom_site_label_2
_restr_distance_site_symmetry_2
_restr_distance_target
_restr_distance_target_weight_param
O4 . H4a . 1 0.01
O4 . H4b . 1 0.01
O5 . H5a . 1 0.01
O5 . H5b . 1 0.01
